data_7225935
loop_
_publ_author_name
'Du, Ning'
'Gao, Xue'
'Song, Jian'
'Wang, Zhi Nan'
'Xing, Yong Heng'
'Bai, Fengying'
'Shi, Zhan'

_publ_section_title
;
 Optical detection small biomolecule thiamines of micromolar level by
 highly luminescent lanthanide complexes with tridentate N-heterocyclic
 ligand
;
_journal_name_full 'RSC Adv.'
_journal_paper_doi 10.1039/C6RA10869E
_journal_year 2016
_chemical_formula_sum 'C15 H19 N8 O10 Pr'
_chemical_formula_weight 612.29
_chemical_name_systematic
; 
 ? 
;
_space_group_IT_number 2
_symmetry_cell_setting triclinic
_symmetry_space_group_name_Hall '-P 1'
_symmetry_space_group_name_H-M 'P -1'
_atom_sites_solution_hydrogens geom
_atom_sites_solution_primary direct
_atom_sites_solution_secondary difmap
_audit_creation_method SHELXL-97
_audit_update_record
;
2016-03-10 deposited with the CCDC.
2016-07-13 downloaded from the CCDC.
;
_cell_angle_alpha 101.1470(10)
_cell_angle_beta 111.3090(10)
_cell_angle_gamma 93.0680(10)
_cell_formula_units_Z 2
_cell_length_a 9.8334(6)
_cell_length_b 10.5636(7)
_cell_length_c 11.8353(8)
_cell_measurement_reflns_used 4371
_cell_measurement_temperature 296(2)
_cell_measurement_theta_max 28.33
_cell_measurement_theta_min 2.24
_cell_volume 1113.40(13)
_computing_cell_refinement 'Bruker SMART'
_computing_data_collection 'Bruker SMART'
_computing_data_reduction 'Bruker SAINT'
_computing_molecular_graphics 'Bruker SHELXTL'
_computing_publication_material 'Bruker SHELXTL'
_computing_structure_refinement 'SHELXL-97 (Sheldrick, 1997)'
_computing_structure_solution 'SHELXS-97 (Sheldrick, 1990)'
_diffrn_ambient_temperature 296(2)
_diffrn_measured_fraction_theta_full 0.990
_diffrn_measured_fraction_theta_max 0.990
_diffrn_measurement_device_type 'CCD area detector'
_diffrn_measurement_method 'phi and omega scans'
_diffrn_radiation_monochromator graphite
_diffrn_radiation_source 'fine-focus sealed tube'
_diffrn_radiation_type MoK\a
_diffrn_radiation_wavelength 0.71073
_diffrn_reflns_av_R_equivalents 0.0160
_diffrn_reflns_av_sigmaI/netI 0.0317
_diffrn_reflns_limit_h_max 6
_diffrn_reflns_limit_h_min -13
_diffrn_reflns_limit_k_max 13
_diffrn_reflns_limit_k_min -14
_diffrn_reflns_limit_l_max 15
_diffrn_reflns_limit_l_min -15
_diffrn_reflns_number 8277
_diffrn_reflns_theta_full 28.37
_diffrn_reflns_theta_max 28.37
_diffrn_reflns_theta_min 1.90
_diffrn_standards_decay_% 0
_diffrn_standards_interval_count 0
_diffrn_standards_interval_time 0
_diffrn_standards_number 0
_exptl_absorpt_coefficient_mu 2.257
_exptl_absorpt_correction_T_max 0.6134
_exptl_absorpt_correction_T_min 0.3923
_exptl_absorpt_correction_type multi-scan
_exptl_absorpt_process_details sadabs
_exptl_crystal_colour YELLOW
_exptl_crystal_density_diffrn 1.826
_exptl_crystal_density_method 'not measured'
_exptl_crystal_description BLOCK
_exptl_crystal_F_000 608
_exptl_crystal_size_max 0.51
_exptl_crystal_size_mid 0.47
_exptl_crystal_size_min 0.24
_refine_diff_density_max 1.082
_refine_diff_density_min -0.401
_refine_diff_density_rms 0.087
_refine_ls_extinction_method none
_refine_ls_goodness_of_fit_ref 1.036
_refine_ls_hydrogen_treatment mixed
_refine_ls_matrix_type full
_refine_ls_number_parameters 323
_refine_ls_number_reflns 5516
_refine_ls_number_restraints 0
_refine_ls_restrained_S_all 1.036
_refine_ls_R_factor_all 0.0325
_refine_ls_R_factor_gt 0.0276
_refine_ls_shift/su_max 0.001
_refine_ls_shift/su_mean 0.000
_refine_ls_structure_factor_coef Fsqd
_refine_ls_weighting_details 'calc w=1/[\s^2^(Fo^2^)+(0.0364P)^2^+0.3066P] where P=(Fo^2^+2Fc^2^)/3'
_refine_ls_weighting_scheme calc
_refine_ls_wR_factor_gt 0.0654
_refine_ls_wR_factor_ref 0.0686
_reflns_number_gt 4967
_reflns_number_total 5516
_reflns_threshold_expression >2sigma(I)
_cod_data_source_file c6ra10869e2.cif
_cod_data_source_block 1
_cod_depositor_comments
;
The following automatic conversions were performed:

'_symmetry_cell_setting' value 'Triclinic' changed to 'triclinic'
according to
/usr/data/users/saulius/crontab/automatic-downloads/rss-feeds/RSC/lib/dictionaries/cif_core.dic
dictionary named 'cif_core.dic' version 2.4.2 from 2011-04-26.

Automatic conversion script
Id: cif_fix_values 4268 2015-11-12 08:31:59Z antanas 
;
_cod_original_sg_symbol_H-M P-1
_cod_database_code 7225935

loop_
_symmetry_equiv_pos_as_xyz
'x, y, z'
'-x, -y, -z'

loop_
_atom_site_label
_atom_site_type_symbol
_atom_site_fract_x
_atom_site_fract_y
_atom_site_fract_z
_atom_site_U_iso_or_equiv
_atom_site_adp_type
_atom_site_occupancy
_atom_site_symmetry_multiplicity
_atom_site_calc_flag
_atom_site_refinement_flags
Pr1 Pr 0.408885(15) 0.813746(13) 0.234102(13) 0.03030(6) Uani 1 1 d .
C1 C 0.0320(8) 0.7002(5) 0.5277(6) 0.0944(18) Uani 1 1 d .
H1A H -0.0345 0.6225 0.5238 0.109(18) Uiso 1 1 d R
H1B H -0.0485 0.7637 0.5018 0.22(4) Uiso 1 1 d R
H1C H 0.0956 0.7353 0.6014 0.16(3) Uiso 1 1 d R
C2 C 0.0924(5) 0.6719(4) 0.4273(3) 0.0536(9) Uani 1 1 d .
C3 C 0.0637(4) 0.5665(3) 0.3301(3) 0.0517(8) Uani 1 1 d .
H3A H -0.0003 0.4906 0.3114 0.082(14) Uiso 1 1 d R
C4 C 0.1500(3) 0.5959(3) 0.2654(3) 0.0359(6) Uani 1 1 d .
C5 C 0.1655(3) 0.5200(3) 0.1544(3) 0.0326(6) Uani 1 1 d .
C6 C 0.0963(3) 0.3924(3) 0.0999(3) 0.0409(7) Uani 1 1 d .
H6 H 0.0367 0.3534 0.1327 0.052(10) Uiso 1 1 d R
C7 C 0.1179(3) 0.3256(3) -0.0030(3) 0.0438(7) Uani 1 1 d .
H7 H 0.0756 0.2393 -0.0388 0.052(10) Uiso 1 1 d R
C8 C 0.2021(3) 0.3871(3) -0.0523(3) 0.0403(7) Uani 1 1 d .
H8 H 0.2160 0.3435 -0.1226 0.051(10) Uiso 1 1 d R
C9 C 0.2658(3) 0.5162(3) 0.0046(3) 0.0327(6) Uani 1 1 d .
C10 C 0.3510(3) 0.5906(3) -0.0446(3) 0.0331(6) Uani 1 1 d .
C11 C 0.3621(3) 0.5652(3) -0.1604(3) 0.0406(7) Uani 1 1 d .
H11 H 0.3185 0.4921 -0.2252 0.047(9) Uiso 1 1 d R
C12 C 0.4510(3) 0.6704(3) -0.1604(3) 0.0405(7) Uani 1 1 d .
C13 C 0.5026(5) 0.7011(4) -0.2573(3) 0.0557(9) Uani 1 1 d .
H13A H 0.4624 0.7717 -0.2905 0.115(19) Uiso 1 1 d R
H13B H 0.4881 0.6263 -0.3236 0.114(18) Uiso 1 1 d R
H13C H 0.6135 0.7280 -0.2180 0.19(3) Uiso 1 1 d R
C14 C 0.1506(4) 1.0135(3) 0.3007(3) 0.0468(7) Uani 1 1 d .
H14A H 0.0890 0.9336 0.2474 0.051(10) Uiso 1 1 d R
H14B H 0.1329 1.0302 0.3772 0.060(11) Uiso 1 1 d R
C15 C 0.1083(4) 1.1228(4) 0.2369(4) 0.0596(10) Uani 1 1 d .
H15A H 0.1671 1.2016 0.2895 0.096(17) Uiso 1 1 d R
H15B H 0.0072 1.1306 0.2200 0.071(13) Uiso 1 1 d R
H15C H 0.1232 1.1064 0.1605 0.090(16) Uiso 1 1 d R
N1 N 0.4881(3) 0.7512(2) -0.0471(2) 0.0420(6) Uani 1 1 d .
H1 H 0.5436 0.8248 -0.0237 0.050 Uiso 1 1 calc R
N2 N 0.4290(3) 0.7041(2) 0.0254(2) 0.0382(5) Uani 1 1 d .
N3 N 0.2492(2) 0.5813(2) 0.1077(2) 0.0315(5) Uani 1 1 d .
N4 N 0.2267(3) 0.7138(2) 0.3184(2) 0.0397(6) Uani 1 1 d .
N5 N 0.1911(3) 0.7574(3) 0.4175(2) 0.0466(6) Uani 1 1 d .
H5 H 0.2275 0.8318 0.4686 0.056 Uiso 1 1 calc R
N6 N 0.2823(3) 0.9613(3) 0.0367(3) 0.0438(6) Uani 1 1 d .
N7 N 0.7222(3) 0.9466(3) 0.3371(3) 0.0489(7) Uani 1 1 d .
N8 N 0.5744(3) 0.6854(3) 0.4414(2) 0.0436(6) Uani 1 1 d .
O1 O 0.2017(2) 0.8731(2) 0.0510(2) 0.0452(5) Uani 1 1 d .
O2 O 0.4167(2) 0.98319(19) 0.1089(2) 0.0425(5) Uani 1 1 d .
O3 O 0.2344(4) 1.0248(3) -0.0415(3) 0.0767(9) Uani 1 1 d .
O4 O 0.6748(2) 0.8377(2) 0.2599(2) 0.0551(6) Uani 1 1 d .
O5 O 0.6276(3) 1.0073(2) 0.3651(2) 0.0502(6) Uani 1 1 d .
O6 O 0.8522(3) 0.9895(3) 0.3842(3) 0.0884(10) Uani 1 1 d .
O7 O 0.5224(3) 0.6273(2) 0.3281(2) 0.0482(5) Uani 1 1 d .
O8 O 0.5487(2) 0.8036(2) 0.46453(19) 0.0462(5) Uani 1 1 d .
O9 O 0.6448(4) 0.6344(3) 0.5233(3) 0.0748(9) Uani 1 1 d .
O10 O 0.3034(2) 0.99603(19) 0.32823(18) 0.0386(5) Uani 1 1 d .
H10 H 0.3720 1.0619 0.3896 0.046 Uiso 1 1 calc R

loop_
_atom_site_aniso_label
_atom_site_aniso_U_11
_atom_site_aniso_U_22
_atom_site_aniso_U_33
_atom_site_aniso_U_23
_atom_site_aniso_U_13
_atom_site_aniso_U_12
Pr1 0.03233(9) 0.02817(8) 0.02840(8) -0.00103(6) 0.01372(6) -0.00081(6)
C1 0.161(5) 0.063(3) 0.099(4) 0.006(3) 0.105(4) -0.006(3)
C2 0.078(3) 0.0490(19) 0.051(2) 0.0176(16) 0.0425(19) 0.0063(17)
C3 0.069(2) 0.0438(18) 0.0518(19) 0.0138(15) 0.0342(17) -0.0054(16)
C4 0.0387(15) 0.0355(14) 0.0352(14) 0.0108(11) 0.0151(12) 0.0021(11)
C5 0.0334(14) 0.0322(13) 0.0311(13) 0.0090(11) 0.0100(11) 0.0045(11)
C6 0.0431(17) 0.0331(15) 0.0448(17) 0.0104(12) 0.0148(13) -0.0008(12)
C7 0.0446(17) 0.0274(14) 0.0483(18) 0.0012(12) 0.0099(14) -0.0025(12)
C8 0.0423(16) 0.0311(14) 0.0392(16) -0.0023(12) 0.0115(13) 0.0015(12)
C9 0.0312(14) 0.0300(13) 0.0328(13) 0.0012(11) 0.0103(11) 0.0042(10)
C10 0.0323(14) 0.0315(13) 0.0328(13) -0.0017(11) 0.0141(11) 0.0019(11)
C11 0.0432(17) 0.0394(16) 0.0362(15) -0.0043(12) 0.0187(13) 0.0023(13)
C12 0.0447(17) 0.0406(16) 0.0389(15) 0.0026(12) 0.0220(13) 0.0081(13)
C13 0.079(3) 0.048(2) 0.053(2) 0.0071(16) 0.043(2) 0.0051(18)
C14 0.0434(18) 0.0494(18) 0.0494(18) 0.0073(15) 0.0216(15) 0.0069(14)
C15 0.056(2) 0.065(2) 0.059(2) 0.0177(19) 0.0191(18) 0.0206(19)
N1 0.0524(16) 0.0340(13) 0.0414(14) -0.0034(10) 0.0274(12) -0.0044(11)
N2 0.0439(14) 0.0348(12) 0.0354(13) -0.0007(10) 0.0199(11) -0.0020(10)
N3 0.0308(12) 0.0286(11) 0.0324(11) 0.0026(9) 0.0116(9) -0.0002(9)
N4 0.0480(15) 0.0344(12) 0.0411(13) 0.0023(10) 0.0259(11) 0.0005(10)
N5 0.0672(18) 0.0372(14) 0.0437(15) 0.0033(11) 0.0348(13) 0.0004(12)
N6 0.0567(17) 0.0369(13) 0.0407(14) 0.0076(11) 0.0229(13) 0.0044(12)
N7 0.0399(15) 0.0579(17) 0.0425(15) 0.0043(13) 0.0141(12) -0.0085(13)
N8 0.0484(15) 0.0442(15) 0.0372(14) 0.0068(11) 0.0163(12) 0.0066(12)
O1 0.0412(12) 0.0455(12) 0.0425(12) 0.0079(10) 0.0111(9) -0.0038(9)
O2 0.0455(12) 0.0347(11) 0.0457(12) 0.0035(9) 0.0196(10) -0.0043(9)
O3 0.086(2) 0.075(2) 0.0687(19) 0.0429(16) 0.0163(16) 0.0088(16)
O4 0.0417(13) 0.0609(15) 0.0547(14) -0.0101(12) 0.0219(11) -0.0001(11)
O5 0.0471(13) 0.0450(13) 0.0505(13) -0.0031(10) 0.0179(11) -0.0040(10)
O6 0.0382(15) 0.105(3) 0.097(2) -0.0067(19) 0.0164(15) -0.0234(15)
O7 0.0640(15) 0.0408(12) 0.0361(11) -0.0006(9) 0.0187(10) 0.0134(10)
O8 0.0541(13) 0.0400(12) 0.0355(11) -0.0037(9) 0.0132(10) 0.0040(10)
O9 0.092(2) 0.075(2) 0.0507(15) 0.0257(14) 0.0115(15) 0.0257(16)
O10 0.0341(10) 0.0363(10) 0.0374(11) -0.0043(8) 0.0109(8) 0.0038(8)

loop_
_atom_type_symbol
_atom_type_description
_atom_type_scat_dispersion_real
_atom_type_scat_dispersion_imag
_atom_type_scat_source
C C 0.0033 0.0016 'International Tables Vol C Tables 4.2.6.8 and 6.1.1.4'
H H 0.0000 0.0000 'International Tables Vol C Tables 4.2.6.8 and 6.1.1.4'
N N 0.0061 0.0033 'International Tables Vol C Tables 4.2.6.8 and 6.1.1.4'
O O 0.0106 0.0060 'International Tables Vol C Tables 4.2.6.8 and 6.1.1.4'
Pr Pr -0.2180 2.8214 'International Tables Vol C Tables 4.2.6.8 and 6.1.1.4'

loop_
_geom_angle_atom_site_label_1
_geom_angle_atom_site_label_2
_geom_angle_atom_site_label_3
_geom_angle
O10 Pr1 O4 121.18(7)
O10 Pr1 O2 77.46(7)
O4 Pr1 O2 78.15(8)
O10 Pr1 O7 128.25(7)
O4 Pr1 O7 72.78(9)
O2 Pr1 O7 148.60(8)
O10 Pr1 O1 73.57(7)
O4 Pr1 O1 122.96(8)
O2 Pr1 O1 49.74(7)
O7 Pr1 O1 145.11(7)
O10 Pr1 O8 83.47(7)
O4 Pr1 O8 76.47(8)
O2 Pr1 O8 133.64(7)
O7 Pr1 O8 49.32(7)
O1 Pr1 O8 155.44(7)
O10 Pr1 N2 141.91(8)
O4 Pr1 N2 70.84(8)
O2 Pr1 N2 69.80(7)
O7 Pr1 N2 89.36(7)
O1 Pr1 N2 70.59(8)
O8 Pr1 N2 133.64(7)
O10 Pr1 N4 71.98(7)
O4 Pr1 N4 142.54(9)
O2 Pr1 N4 138.28(8)
O7 Pr1 N4 72.67(8)
O1 Pr1 N4 93.95(8)
O8 Pr1 N4 70.24(8)
N2 Pr1 N4 122.59(7)
O10 Pr1 O5 72.30(7)
O4 Pr1 O5 49.01(7)
O2 Pr1 O5 68.60(7)
O7 Pr1 O5 99.69(8)
O1 Pr1 O5 113.97(7)
O8 Pr1 O5 65.42(7)
N2 Pr1 O5 111.35(8)
N4 Pr1 O5 125.04(8)
O10 Pr1 N3 122.30(7)
O4 Pr1 N3 116.49(7)
O2 Pr1 N3 117.23(7)
O7 Pr1 N3 67.71(7)
O1 Pr1 N3 77.55(7)
O8 Pr1 N3 108.73(7)
N2 Pr1 N3 61.31(7)
N4 Pr1 N3 61.40(7)
O5 Pr1 N3 164.52(7)
N5 C2 C3 106.0(3)
N5 C2 C1 122.3(4)
C3 C2 C1 131.7(4)
C2 C3 C4 106.1(3)
N4 C4 C3 110.3(3)
N4 C4 C5 119.1(3)
C3 C4 C5 130.7(3)
N3 C5 C6 122.2(3)
N3 C5 C4 116.0(2)
C6 C5 C4 121.7(3)
C7 C6 C5 118.8(3)
C8 C7 C6 119.7(3)
C7 C8 C9 118.9(3)
N3 C9 C8 121.9(3)
N3 C9 C10 115.5(2)
C8 C9 C10 122.6(3)
N2 C10 C11 111.0(3)
N2 C10 C9 118.9(2)
C11 C10 C9 130.1(3)
C12 C11 C10 106.1(3)
N1 C12 C11 105.4(3)
N1 C12 C13 122.8(3)
C11 C12 C13 131.8(3)
O10 C14 C15 112.3(3)
N2 N1 C12 112.8(2)
C10 N2 N1 104.8(2)
C10 N2 Pr1 122.61(19)
N1 N2 Pr1 131.39(17)
C5 N3 C9 118.4(2)
C5 N3 Pr1 120.58(17)
C9 N3 Pr1 120.44(17)
C4 N4 N5 105.2(2)
C4 N4 Pr1 122.32(19)
N5 N4 Pr1 132.46(19)
C2 N5 N4 112.4(3)
O3 N6 O2 120.3(3)
O3 N6 O1 122.5(3)
O2 N6 O1 117.2(3)
O6 N7 O5 121.4(3)
O6 N7 O4 122.0(3)
O5 N7 O4 116.6(3)
O9 N8 O7 122.6(3)
O9 N8 O8 121.9(3)
O7 N8 O8 115.4(3)
N6 O1 Pr1 95.61(18)
N6 O2 Pr1 97.46(16)
N7 O4 Pr1 100.64(18)
N7 O5 Pr1 93.47(17)
N8 O7 Pr1 98.88(17)
N8 O8 Pr1 96.34(16)
C14 O10 Pr1 129.12(17)

loop_
_geom_bond_atom_site_label_1
_geom_bond_atom_site_label_2
_geom_bond_distance
Pr1 O10 2.4996(19)
Pr1 O4 2.513(2)
Pr1 O2 2.550(2)
Pr1 O7 2.558(2)
Pr1 O1 2.587(2)
Pr1 O8 2.597(2)
Pr1 N2 2.599(2)
Pr1 N4 2.612(2)
Pr1 O5 2.663(2)
Pr1 N3 2.682(2)
C1 C2 1.500(5)
C2 N5 1.342(4)
C2 C3 1.370(5)
C3 C4 1.393(4)
C4 N4 1.330(4)
C4 C5 1.465(4)
C5 N3 1.346(4)
C5 C6 1.394(4)
C6 C7 1.378(4)
C7 C8 1.375(5)
C8 C9 1.397(4)
C9 N3 1.350(3)
C9 C10 1.456(4)
C10 N2 1.329(3)
C10 C11 1.390(4)
C11 C12 1.376(4)
C12 N1 1.352(4)
C12 C13 1.493(4)
C14 O10 1.448(4)
C14 C15 1.495(5)
N1 N2 1.348(3)
N4 N5 1.348(3)
N6 O3 1.219(4)
N6 O2 1.265(3)
N6 O1 1.266(3)
N7 O6 1.214(4)
N7 O5 1.262(4)
N7 O4 1.266(3)
N8 O9 1.210(4)
N8 O7 1.260(3)
N8 O8 1.284(3)
